data_2236152
loop_
_publ_author_name
'Fun, Hoong-Kun'
'Quah, Ching Kheng'
'Sarojini, B. K.'
'Mohan, B. J.'
'Narayana, B.'

_publ_section_title
;
 1-(6-Chloro-1,3-benzothiazol-2-yl)-2-[1-(4-methoxyphenyl)ethylidene]hydrazine
;
_journal_coeditor_code CV5320
_journal_issue 9
_journal_name_full 'Acta Crystallographica Section E'
_journal_page_first o2682
_journal_paper_doi 10.1107/S1600536812032606
_journal_volume 68
_journal_year 2012
_chemical_formula_iupac 'C16 H14 Cl N3 O S'
_chemical_formula_moiety 'C16 H14 Cl N3 O S'
_chemical_formula_sum 'C16 H14 Cl N3 O S'
_chemical_formula_weight 331.81
_chemical_name_systematic
;
1-(6-Chloro-1,3-benzothiazol-2-yl)-2-[1-(4-methoxyphenyl)ethylidene]hydrazine
;
_space_group_IT_number 2
_symmetry_cell_setting triclinic
_symmetry_space_group_name_Hall '-P 1'
_symmetry_space_group_name_H-M 'P -1'
_atom_sites_solution_hydrogens geom
_atom_sites_solution_primary direct
_atom_sites_solution_secondary difmap
_audit_creation_method SHELXL97
_cell_angle_alpha 87.9990(10)
_cell_angle_beta 78.0910(10)
_cell_angle_gamma 79.4610(10)
_cell_formula_units_Z 4
_cell_length_a 8.52940(10)
_cell_length_b 9.30970(10)
_cell_length_c 19.8115(3)
_cell_measurement_reflns_used 9939
_cell_measurement_temperature 100
_cell_measurement_theta_max 32.94
_cell_measurement_theta_min 2.23
_cell_volume 1513.32(3)
_computing_cell_refinement 'SAINT (Bruker, 2009)'
_computing_data_collection 'APEX2 (Bruker, 2009)'
_computing_data_reduction 'SAINT (Bruker, 2009)'
_computing_molecular_graphics 'SHELXTL (Sheldrick, 2008)'
_computing_publication_material
;
SHELXTL (Sheldrick, 2008) and PLATON (Spek, 2009)
;
_computing_structure_refinement 'SHELXTL (Sheldrick, 2008)'
_computing_structure_solution 'SHELXTL (Sheldrick, 2008)'
_diffrn_ambient_temperature 100
_diffrn_measured_fraction_theta_full 0.996
_diffrn_measured_fraction_theta_max 0.996
_diffrn_measurement_device_type 'Bruker SMART APEXII CCD area-detector'
_diffrn_measurement_method '\f and \w'
_diffrn_radiation_monochromator graphite
_diffrn_radiation_source 'fine-focus sealed tube'
_diffrn_radiation_type MoK\a
_diffrn_radiation_wavelength 0.71073
_diffrn_reflns_av_R_equivalents 0.0435
_diffrn_reflns_av_sigmaI/netI 0.0475
_diffrn_reflns_limit_h_max 11
_diffrn_reflns_limit_h_min -11
_diffrn_reflns_limit_k_max 12
_diffrn_reflns_limit_k_min -12
_diffrn_reflns_limit_l_max 25
_diffrn_reflns_limit_l_min -25
_diffrn_reflns_number 31608
_diffrn_reflns_theta_full 27.50
_diffrn_reflns_theta_max 27.50
_diffrn_reflns_theta_min 2.10
_diffrn_standards_number 0
_exptl_absorpt_coefficient_mu 0.395
_exptl_absorpt_correction_T_max 0.9759
_exptl_absorpt_correction_T_min 0.9081
_exptl_absorpt_correction_type multi-scan
_exptl_absorpt_process_details '(SADABS; Bruker, 2009)'
_exptl_crystal_colour brown
_exptl_crystal_density_diffrn 1.456
_exptl_crystal_density_method 'not measured'
_exptl_crystal_description plate
_exptl_crystal_F_000 688
_exptl_crystal_size_max 0.249
_exptl_crystal_size_mid 0.201
_exptl_crystal_size_min 0.062
_refine_diff_density_max 0.355
_refine_diff_density_min -0.399
_refine_ls_extinction_method none
_refine_ls_goodness_of_fit_ref 1.028
_refine_ls_hydrogen_treatment mixed
_refine_ls_matrix_type full
_refine_ls_number_parameters 409
_refine_ls_number_reflns 6907
_refine_ls_number_restraints 0
_refine_ls_restrained_S_all 1.028
_refine_ls_R_factor_all 0.0619
_refine_ls_R_factor_gt 0.0427
_refine_ls_shift/su_max 0.001
_refine_ls_shift/su_mean 0.001
_refine_ls_structure_factor_coef Fsqd
_refine_ls_weighting_details 'calc w = 1/[\s^2^(Fo^2^)+(0.0280P)^2^+1.1210P] where P=(Fo^2^+2Fc^2^)/3'
_refine_ls_weighting_scheme calc
_refine_ls_wR_factor_gt 0.0809
_refine_ls_wR_factor_ref 0.0884
_reflns_number_gt 5393
_reflns_number_total 6907
_reflns_threshold_expression I>2\s(I)
_cod_data_source_file cv5320.cif
_cod_data_source_block I
_cod_database_code 2236152
_cod_database_fobs_code 2236152

loop_
_symmetry_equiv_pos_as_xyz
'x, y, z'
'-x, -y, -z'

loop_
_atom_site_type_symbol
_atom_site_label
_atom_site_fract_x
_atom_site_fract_y
_atom_site_fract_z
_atom_site_U_iso_or_equiv
_atom_site_adp_type
_atom_site_calc_flag
_atom_site_refinement_flags
_atom_site_occupancy
_atom_site_symmetry_multiplicity
S S1A 0.35667(6) 0.80375(5) 0.42848(3) 0.01905(12) Uani d . 1 1
Cl Cl1A 0.92646(7) 1.02723(6) 0.36901(3) 0.02725(13) Uani d . 1 1
O O1A -0.47274(18) 0.77478(16) 0.68927(7) 0.0251(3) Uani d . 1 1
N N1A 0.4366(2) 0.71715(17) 0.29901(8) 0.0170(4) Uani d . 1 1
N N2A 0.1864(2) 0.66677(19) 0.36002(9) 0.0179(4) Uani d . 1 1
N N3A 0.0764(2) 0.69008(17) 0.42147(8) 0.0176(4) Uani d . 1 1
C C1A 0.5390(2) 0.8395(2) 0.37855(10) 0.0173(4) Uani d . 1 1
C C2A 0.6504(3) 0.9150(2) 0.39716(11) 0.0200(4) Uani d . 1 1
H H2AA 0.6336 0.9545 0.4422 0.024 Uiso calc R 1 1
C C3A 0.7863(3) 0.9303(2) 0.34768(11) 0.0202(4) Uani d . 1 1
C C4A 0.8153(3) 0.8714(2) 0.28172(11) 0.0204(4) Uani d . 1 1
H H4AA 0.9115 0.8819 0.2493 0.025 Uiso calc R 1 1
C C5A 0.7029(2) 0.7971(2) 0.26351(11) 0.0195(4) Uani d . 1 1
H H5AA 0.7218 0.7564 0.2186 0.023 Uiso calc R 1 1
C C6A 0.5629(2) 0.7828(2) 0.31144(10) 0.0163(4) Uani d . 1 1
C C7A 0.3244(2) 0.7215(2) 0.35521(10) 0.0162(4) Uani d . 1 1
C C8A -0.0543(2) 0.6348(2) 0.43082(10) 0.0163(4) Uani d . 1 1
C C9A -0.0953(3) 0.5383(2) 0.37990(11) 0.0219(5) Uani d . 1 1
H H9AA -0.0378 0.5578 0.3333 0.033 Uiso calc R 1 1
H H9AB -0.2130 0.5589 0.3818 0.033 Uiso calc R 1 1
H H9AC -0.0618 0.4356 0.3915 0.033 Uiso calc R 1 1
C C10A -0.1681(2) 0.6701(2) 0.49761(10) 0.0156(4) Uani d . 1 1
C C11A -0.2985(2) 0.5978(2) 0.52026(10) 0.0184(4) Uani d . 1 1
H H11A -0.3157 0.5247 0.4917 0.022 Uiso calc R 1 1
C C12A -0.4048(3) 0.6298(2) 0.58367(11) 0.0203(4) Uani d . 1 1
H H12A -0.4929 0.5790 0.5981 0.024 Uiso calc R 1 1
C C13A -0.3803(3) 0.7363(2) 0.62527(10) 0.0196(4) Uani d . 1 1
C C14A -0.2529(3) 0.8123(2) 0.60313(11) 0.0204(4) Uani d . 1 1
H H14A -0.2375 0.8866 0.6314 0.025 Uiso calc R 1 1
C C15A -0.1490(3) 0.7800(2) 0.54017(10) 0.0188(4) Uani d . 1 1
H H15A -0.0630 0.8331 0.5254 0.023 Uiso calc R 1 1
C C16A -0.6045(3) 0.6997(3) 0.71405(12) 0.0301(5) Uani d . 1 1
H H16A -0.6595 0.7348 0.7605 0.045 Uiso calc R 1 1
H H16B -0.5628 0.5946 0.7155 0.045 Uiso calc R 1 1
H H16C -0.6821 0.7182 0.6831 0.045 Uiso calc R 1 1
S S1B 0.10878(6) 0.65349(5) 0.10267(3) 0.01748(12) Uani d . 1 1
Cl Cl1B -0.14593(6) 0.14927(6) 0.10362(3) 0.02510(13) Uani d . 1 1
O O1B 0.34041(18) 1.34488(15) -0.10641(7) 0.0228(3) Uani d . 1 1
N N1B 0.1780(2) 0.55835(17) 0.22159(8) 0.0166(4) Uani d . 1 1
N N2B 0.2536(2) 0.78361(17) 0.18524(9) 0.0168(4) Uani d . 1 1
N N3B 0.2594(2) 0.87969(17) 0.13039(8) 0.0160(3) Uani d . 1 1
C C1B 0.0585(2) 0.4861(2) 0.13352(10) 0.0159(4) Uani d . 1 1
C C2B -0.0169(2) 0.3934(2) 0.10299(10) 0.0183(4) Uani d . 1 1
H H2BA -0.0480 0.4159 0.0599 0.022 Uiso calc R 1 1
C C3B -0.0446(2) 0.2665(2) 0.13819(11) 0.0190(4) Uani d . 1 1
C C4B 0.0026(2) 0.2299(2) 0.20063(11) 0.0197(4) Uani d . 1 1
H H4BA -0.0171 0.1411 0.2229 0.024 Uiso calc R 1 1
C C5B 0.0785(2) 0.3235(2) 0.23024(10) 0.0179(4) Uani d . 1 1
H H5BA 0.1117 0.2992 0.2728 0.022 Uiso calc R 1 1
C C6B 0.1055(2) 0.4534(2) 0.19703(10) 0.0156(4) Uani d . 1 1
C C7B 0.1876(2) 0.6651(2) 0.17736(10) 0.0149(4) Uani d . 1 1
C C8B 0.3288(2) 0.9907(2) 0.13189(10) 0.0148(4) Uani d . 1 1
C C9B 0.4053(3) 1.0242(2) 0.18983(11) 0.0217(5) Uani d . 1 1
H H9BA 0.3489 0.9867 0.2332 0.032 Uiso calc R 1 1
H H9BB 0.3967 1.1302 0.1935 0.032 Uiso calc R 1 1
H H9BC 0.5204 0.9777 0.1807 0.032 Uiso calc R 1 1
C C10B 0.3327(2) 1.0871(2) 0.07057(10) 0.0151(4) Uani d . 1 1
C C11B 0.4141(2) 1.2052(2) 0.06300(11) 0.0183(4) Uani d . 1 1
H H11B 0.4673 1.2255 0.0983 0.022 Uiso calc R 1 1
C C12B 0.4197(2) 1.2945(2) 0.00492(11) 0.0190(4) Uani d . 1 1
H H12B 0.4767 1.3740 0.0006 0.023 Uiso calc R 1 1
C C13B 0.3413(2) 1.2662(2) -0.04644(10) 0.0178(4) Uani d . 1 1
C C14B 0.2581(2) 1.1491(2) -0.03972(10) 0.0176(4) Uani d . 1 1
H H14B 0.2036 1.1300 -0.0748 0.021 Uiso calc R 1 1
C C15B 0.2549(2) 1.0610(2) 0.01764(10) 0.0169(4) Uani d . 1 1
H H15B 0.1988 0.9809 0.0214 0.020 Uiso calc R 1 1
C C16B 0.4122(3) 1.4732(2) -0.11283(11) 0.0237(5) Uani d . 1 1
H H16D 0.4099 1.5161 -0.1586 0.036 Uiso calc R 1 1
H H16E 0.5253 1.4474 -0.1070 0.036 Uiso calc R 1 1
H H16F 0.3507 1.5442 -0.0773 0.036 Uiso calc R 1 1
H H2NA 0.174(3) 0.622(2) 0.3271(12) 0.020(6) Uiso d . 1 1
H H2NB 0.317(3) 0.776(3) 0.2152(13) 0.033(7) Uiso d . 1 1

loop_
_atom_site_aniso_label
_atom_site_aniso_U_11
_atom_site_aniso_U_22
_atom_site_aniso_U_33
_atom_site_aniso_U_12
_atom_site_aniso_U_13
_atom_site_aniso_U_23
S1A 0.0203(3) 0.0234(2) 0.0151(2) -0.0077(2) -0.0040(2) -0.0011(2)
Cl1A 0.0276(3) 0.0281(3) 0.0337(3) -0.0151(2) -0.0154(3) 0.0043(2)
O1A 0.0232(9) 0.0330(8) 0.0177(8) -0.0078(7) 0.0016(7) -0.0031(6)
N1A 0.0158(9) 0.0215(8) 0.0153(8) -0.0059(7) -0.0049(7) 0.0014(7)
N2A 0.0173(9) 0.0245(9) 0.0138(9) -0.0071(7) -0.0038(7) -0.0028(7)
N3A 0.0175(9) 0.0219(8) 0.0137(8) -0.0039(7) -0.0039(7) 0.0015(7)
C1A 0.0163(11) 0.0174(9) 0.0190(10) -0.0033(8) -0.0053(9) 0.0028(8)
C2A 0.0241(12) 0.0192(9) 0.0200(11) -0.0059(8) -0.0106(9) 0.0009(8)
C3A 0.0194(11) 0.0188(9) 0.0275(12) -0.0077(8) -0.0136(10) 0.0044(8)
C4A 0.0159(11) 0.0221(10) 0.0239(11) -0.0046(8) -0.0049(9) 0.0043(8)
C5A 0.0197(11) 0.0210(10) 0.0190(10) -0.0044(8) -0.0061(9) 0.0011(8)
C6A 0.0164(11) 0.0166(9) 0.0174(10) -0.0035(8) -0.0066(9) 0.0024(8)
C7A 0.0179(11) 0.0168(9) 0.0155(10) -0.0047(8) -0.0062(8) 0.0019(8)
C8A 0.0179(11) 0.0165(9) 0.0152(10) -0.0033(8) -0.0054(8) 0.0022(8)
C9A 0.0205(11) 0.0258(11) 0.0195(11) -0.0085(9) -0.0001(9) -0.0029(8)
C10A 0.0169(10) 0.0163(9) 0.0147(10) -0.0030(8) -0.0056(8) 0.0021(8)
C11A 0.0212(11) 0.0187(9) 0.0177(10) -0.0071(8) -0.0064(9) 0.0000(8)
C12A 0.0187(11) 0.0236(10) 0.0198(11) -0.0077(8) -0.0035(9) 0.0016(8)
C13A 0.0207(11) 0.0229(10) 0.0147(10) -0.0015(8) -0.0045(9) 0.0011(8)
C14A 0.0218(12) 0.0217(10) 0.0193(11) -0.0053(8) -0.0062(9) -0.0021(8)
C15A 0.0179(11) 0.0207(10) 0.0189(10) -0.0068(8) -0.0037(9) 0.0022(8)
C16A 0.0261(13) 0.0383(13) 0.0229(12) -0.0079(10) 0.0036(10) -0.0006(10)
S1B 0.0189(3) 0.0201(2) 0.0167(2) -0.0083(2) -0.0070(2) 0.00203(19)
Cl1B 0.0233(3) 0.0256(3) 0.0293(3) -0.0125(2) -0.0035(2) -0.0085(2)
O1B 0.0315(9) 0.0205(7) 0.0195(8) -0.0110(6) -0.0078(7) 0.0056(6)
N1B 0.0169(9) 0.0182(8) 0.0156(8) -0.0066(7) -0.0023(7) -0.0001(7)
N2B 0.0200(9) 0.0190(8) 0.0152(9) -0.0086(7) -0.0079(8) 0.0020(7)
N3B 0.0162(9) 0.0179(8) 0.0143(8) -0.0035(7) -0.0038(7) 0.0015(6)
C1B 0.0130(10) 0.0180(9) 0.0166(10) -0.0049(8) -0.0007(8) -0.0006(8)
C2B 0.0143(10) 0.0251(10) 0.0158(10) -0.0045(8) -0.0027(8) -0.0028(8)
C3B 0.0143(10) 0.0200(10) 0.0234(11) -0.0063(8) -0.0011(9) -0.0074(8)
C4B 0.0182(11) 0.0164(9) 0.0231(11) -0.0056(8) 0.0015(9) -0.0011(8)
C5B 0.0189(11) 0.0198(10) 0.0149(10) -0.0039(8) -0.0026(9) -0.0009(8)
C6B 0.0125(10) 0.0192(9) 0.0154(10) -0.0047(8) -0.0015(8) -0.0027(8)
C7B 0.0141(10) 0.0193(9) 0.0117(9) -0.0037(8) -0.0030(8) -0.0026(8)
C8B 0.0129(10) 0.0163(9) 0.0153(10) -0.0017(7) -0.0032(8) -0.0033(7)
C9B 0.0287(12) 0.0201(10) 0.0202(11) -0.0081(9) -0.0110(10) 0.0009(8)
C10B 0.0128(10) 0.0156(9) 0.0162(10) -0.0010(7) -0.0026(8) -0.0016(7)
C11B 0.0191(11) 0.0204(10) 0.0188(10) -0.0064(8) -0.0090(9) -0.0011(8)
C12B 0.0200(11) 0.0171(9) 0.0224(11) -0.0082(8) -0.0058(9) 0.0009(8)
C13B 0.0196(11) 0.0164(9) 0.0162(10) -0.0018(8) -0.0022(9) 0.0008(8)
C14B 0.0172(11) 0.0214(10) 0.0165(10) -0.0054(8) -0.0065(9) -0.0037(8)
C15B 0.0161(10) 0.0166(9) 0.0191(10) -0.0052(8) -0.0035(8) -0.0025(8)
C16B 0.0276(12) 0.0216(10) 0.0234(11) -0.0084(9) -0.0063(10) 0.0063(9)

loop_
_atom_type_symbol
_atom_type_description
_atom_type_scat_dispersion_real
_atom_type_scat_dispersion_imag
_atom_type_scat_source
C C 0.0033 0.0016 'International Tables Vol C Tables 4.2.6.8 and 6.1.1.4'
H H 0.0000 0.0000 'International Tables Vol C Tables 4.2.6.8 and 6.1.1.4'
N N 0.0061 0.0033 'International Tables Vol C Tables 4.2.6.8 and 6.1.1.4'
O O 0.0106 0.0060 'International Tables Vol C Tables 4.2.6.8 and 6.1.1.4'
S S 0.1246 0.1234 'International Tables Vol C Tables 4.2.6.8 and 6.1.1.4'
Cl Cl 0.1484 0.1585 'International Tables Vol C Tables 4.2.6.8 and 6.1.1.4'

loop_
_geom_angle_atom_site_label_1
_geom_angle_atom_site_label_2
_geom_angle_atom_site_label_3
_geom_angle
C1A S1A C7A 87.78(10)
C13A O1A C16A 117.04(17)
C7A N1A C6A 109.44(16)
C7A N2A N3A 116.12(17)
C7A N2A H2NA 119.3(16)
N3A N2A H2NA 124.5(16)
C8A N3A N2A 119.40(17)
C2A C1A C6A 121.20(19)
C2A C1A S1A 128.43(16)
C6A C1A S1A 110.36(15)
C3A C2A C1A 117.46(19)
C3A C2A H2AA 121.3
C1A C2A H2AA 121.3
C2A C3A C4A 122.45(19)
C2A C3A Cl1A 118.53(16)
C4A C3A Cl1A 119.02(17)
C5A C4A C3A 119.6(2)
C5A C4A H4AA 120.2
C3A C4A H4AA 120.2
C6A C5A C4A 119.44(19)
C6A C5A H5AA 120.3
C4A C5A H5AA 120.3
C5A C6A N1A 125.37(18)
C5A C6A C1A 119.75(18)
N1A C6A C1A 114.88(18)
N1A C7A N2A 123.88(18)
N1A C7A S1A 117.51(15)
N2A C7A S1A 118.62(15)
N3A C8A C10A 115.50(17)
N3A C8A C9A 124.95(18)
C10A C8A C9A 119.54(18)
C8A C9A H9AA 109.5
C8A C9A H9AB 109.5
H9AA C9A H9AB 109.5
C8A C9A H9AC 109.5
H9AA C9A H9AC 109.5
H9AB C9A H9AC 109.5
C11A C10A C15A 117.53(18)
C11A C10A C8A 121.86(18)
C15A C10A C8A 120.60(18)
C10A C11A C12A 121.87(19)
C10A C11A H11A 119.1
C12A C11A H11A 119.1
C13A C12A C11A 119.2(2)
C13A C12A H12A 120.4
C11A C12A H12A 120.4
O1A C13A C12A 124.9(2)
O1A C13A C14A 115.11(18)
C12A C13A C14A 120.01(19)
C15A C14A C13A 120.20(19)
C15A C14A H14A 119.9
C13A C14A H14A 119.9
C14A C15A C10A 121.12(19)
C14A C15A H15A 119.4
C10A C15A H15A 119.4
O1A C16A H16A 109.5
O1A C16A H16B 109.5
H16A C16A H16B 109.5
O1A C16A H16C 109.5
H16A C16A H16C 109.5
H16B C16A H16C 109.5
C1B S1B C7B 87.71(9)
C13B O1B C16B 117.25(16)
C7B N1B C6B 109.43(16)
C7B N2B N3B 114.82(16)
C7B N2B H2NB 116.7(16)
N3B N2B H2NB 124.5(16)
C8B N3B N2B 118.85(16)
C2B C1B C6B 121.98(18)
C2B C1B S1B 127.89(15)
C6B C1B S1B 110.13(14)
C3B C2B C1B 116.85(18)
C3B C2B H2BA 121.6
C1B C2B H2BA 121.6
C2B C3B C4B 122.57(18)
C2B C3B Cl1B 118.70(16)
C4B C3B Cl1B 118.72(16)
C5B C4B C3B 119.80(18)
C5B C4B H4BA 120.1
C3B C4B H4BA 120.1
C4B C5B C6B 119.26(18)
C4B C5B H5BA 120.4
C6B C5B H5BA 120.4
C5B C6B N1B 125.19(17)
C5B C6B C1B 119.52(17)
N1B C6B C1B 115.29(17)
N1B C7B N2B 124.37(17)
N1B C7B S1B 117.43(15)
N2B C7B S1B 118.20(14)
N3B C8B C10B 115.59(17)
N3B C8B C9B 124.27(18)
C10B C8B C9B 120.13(17)
C8B C9B H9BA 109.5
C8B C9B H9BB 109.5
H9BA C9B H9BB 109.5
C8B C9B H9BC 109.5
H9BA C9B H9BC 109.5
H9BB C9B H9BC 109.5
C11B C10B C15B 117.61(18)
C11B C10B C8B 121.75(17)
C15B C10B C8B 120.64(17)
C10B C11B C12B 121.71(18)
C10B C11B H11B 119.1
C12B C11B H11B 119.1
C13B C12B C11B 119.36(19)
C13B C12B H12B 120.3
C11B C12B H12B 120.3
O1B C13B C12B 124.65(18)
O1B C13B C14B 115.44(17)
C12B C13B C14B 119.91(18)
C15B C14B C13B 120.10(18)
C15B C14B H14B 119.9
C13B C14B H14B 119.9
C14B C15B C10B 121.31(19)
C14B C15B H15B 119.3
C10B C15B H15B 119.3
O1B C16B H16D 109.5
O1B C16B H16E 109.5
H16D C16B H16E 109.5
O1B C16B H16F 109.5
H16D C16B H16F 109.5
H16E C16B H16F 109.5

loop_
_geom_bond_atom_site_label_1
_geom_bond_atom_site_label_2
_geom_bond_distance
S1A C1A 1.743(2)
S1A C7A 1.757(2)
Cl1A C3A 1.747(2)
O1A C13A 1.369(2)
O1A C16A 1.424(3)
N1A C7A 1.306(3)
N1A C6A 1.399(2)
N2A C7A 1.351(3)
N2A N3A 1.372(2)
N2A H2NA 0.82(2)
N3A C8A 1.288(3)
C1A C2A 1.393(3)
C1A C6A 1.409(3)
C2A C3A 1.380(3)
C2A H2AA 0.9500
C3A C4A 1.392(3)
C4A C5A 1.389(3)
C4A H4AA 0.9500
C5A C6A 1.388(3)
C5A H5AA 0.9500
C8A C10A 1.478(3)
C8A C9A 1.507(3)
C9A H9AA 0.9800
C9A H9AB 0.9800
C9A H9AC 0.9800
C10A C11A 1.392(3)
C10A C15A 1.401(3)
C11A C12A 1.395(3)
C11A H11A 0.9500
C12A C13A 1.381(3)
C12A H12A 0.9500
C13A C14A 1.391(3)
C14A C15A 1.380(3)
C14A H14A 0.9500
C15A H15A 0.9500
C16A H16A 0.9800
C16A H16B 0.9800
C16A H16C 0.9800
S1B C1B 1.748(2)
S1B C7B 1.7610(19)
Cl1B C3B 1.746(2)
O1B C13B 1.375(2)
O1B C16B 1.430(2)
N1B C7B 1.305(2)
N1B C6B 1.397(2)
N2B C7B 1.354(2)
N2B N3B 1.382(2)
N2B H2NB 0.88(2)
N3B C8B 1.286(2)
C1B C2B 1.387(3)
C1B C6B 1.405(3)
C2B C3B 1.383(3)
C2B H2BA 0.9500
C3B C4B 1.391(3)
C4B C5B 1.386(3)
C4B H4BA 0.9500
C5B C6B 1.390(3)
C5B H5BA 0.9500
C8B C10B 1.483(3)
C8B C9B 1.500(3)
C9B H9BA 0.9800
C9B H9BB 0.9800
C9B H9BC 0.9800
C10B C11B 1.392(3)
C10B C15B 1.401(3)
C11B C12B 1.394(3)
C11B H11B 0.9500
C12B C13B 1.384(3)
C12B H12B 0.9500
C13B C14B 1.394(3)
C14B C15B 1.377(3)
C14B H14B 0.9500
C15B H15B 0.9500
C16B H16D 0.9800
C16B H16E 0.9800
C16B H16F 0.9800

loop_
_geom_hbond_atom_site_label_D
_geom_hbond_atom_site_label_H
_geom_hbond_atom_site_label_A
_geom_hbond_distance_DH
_geom_hbond_distance_HA
_geom_hbond_distance_DA
_geom_hbond_angle_DHA
_geom_hbond_publ_flag
N2A H2NA N1B 0.82(2) 2.18(2) 2.974(2) 162(2) yes
N2B H2NB N1A 0.88(3) 2.13(3) 2.983(2) 166(3) yes

loop_
_geom_torsion_atom_site_label_1
_geom_torsion_atom_site_label_2
_geom_torsion_atom_site_label_3
_geom_torsion_atom_site_label_4
_geom_torsion
C7A N2A N3A C8A -176.68(17)
C7A S1A C1A C2A 176.79(18)
C7A S1A C1A C6A -1.74(14)
C6A C1A C2A C3A -0.9(3)
S1A C1A C2A C3A -179.33(15)
C1A C2A C3A C4A -1.1(3)
C1A C2A C3A Cl1A 178.88(14)
C2A C3A C4A C5A 1.6(3)
Cl1A C3A C4A C5A -178.44(15)
C3A C4A C5A C6A 0.1(3)
C4A C5A C6A N1A 176.79(17)
C4A C5A C6A C1A -2.1(3)
C7A N1A C6A C5A 179.64(18)
C7A N1A C6A C1A -1.4(2)
C2A C1A C6A C5A 2.5(3)
S1A C1A C6A C5A -178.81(14)
C2A C1A C6A N1A -176.44(17)
S1A C1A C6A N1A 2.2(2)
C6A N1A C7A N2A -179.93(17)
C6A N1A C7A S1A 0.0(2)
N3A N2A C7A N1A -175.47(17)
N3A N2A C7A S1A 4.6(2)
C1A S1A C7A N1A 1.05(15)
C1A S1A C7A N2A -179.01(16)
N2A N3A C8A C10A -177.94(15)
N2A N3A C8A C9A 2.8(3)
N3A C8A C10A C11A -168.14(17)
C9A C8A C10A C11A 11.1(3)
N3A C8A C10A C15A 12.7(3)
C9A C8A C10A C15A -168.03(17)
C15A C10A C11A C12A -1.6(3)
C8A C10A C11A C12A 179.18(18)
C10A C11A C12A C13A 0.1(3)
C16A O1A C13A C12A -0.6(3)
C16A O1A C13A C14A -179.99(17)
C11A C12A C13A O1A -178.03(18)
C11A C12A C13A C14A 1.3(3)
O1A C13A C14A C15A 178.31(17)
C12A C13A C14A C15A -1.1(3)
C13A C14A C15A C10A -0.5(3)
C11A C10A C15A C14A 1.9(3)
C8A C10A C15A C14A -178.95(17)
C7B N2B N3B C8B -176.02(17)
C7B S1B C1B C2B 179.72(19)
C7B S1B C1B C6B -0.13(15)
C6B C1B C2B C3B 0.2(3)
S1B C1B C2B C3B -179.58(15)
C1B C2B C3B C4B -1.2(3)
C1B C2B C3B Cl1B 177.64(15)
C2B C3B C4B C5B 1.0(3)
Cl1B C3B C4B C5B -177.90(15)
C3B C4B C5B C6B 0.3(3)
C4B C5B C6B N1B 178.88(18)
C4B C5B C6B C1B -1.2(3)
C7B N1B C6B C5B 178.79(19)
C7B N1B C6B C1B -1.1(2)
C2B C1B C6B C5B 1.0(3)
S1B C1B C6B C5B -179.17(15)
C2B C1B C6B N1B -179.14(18)
S1B C1B C6B N1B 0.7(2)
C6B N1B C7B N2B -179.15(18)
C6B N1B C7B S1B 1.0(2)
N3B N2B C7B N1B 176.61(18)
N3B N2B C7B S1B -3.5(2)
C1B S1B C7B N1B -0.52(16)
C1B S1B C7B N2B 179.61(16)
N2B N3B C8B C10B 178.92(16)
N2B N3B C8B C9B 0.0(3)
N3B C8B C10B C11B -175.29(18)
C9B C8B C10B C11B 3.6(3)
N3B C8B C10B C15B 4.1(3)
C9B C8B C10B C15B -176.92(18)
C15B C10B C11B C12B -0.4(3)
C8B C10B C11B C12B 179.09(18)
C10B C11B C12B C13B 0.5(3)
C16B O1B C13B C12B -6.4(3)
C16B O1B C13B C14B 174.81(17)
C11B C12B C13B O1B -178.90(18)
C11B C12B C13B C14B -0.1(3)
O1B C13B C14B C15B 178.42(17)
C12B C13B C14B C15B -0.5(3)
C13B C14B C15B C10B 0.7(3)
C11B C10B C15B C14B -0.2(3)
C8B C10B C15B C14B -179.70(18)

loop_
_cod_related_entry_id
_cod_related_entry_database
_cod_related_entry_code
1 ChemSpider 30658043
